data_4109745
loop_
_publ_author_name
'Javier Ruiz'
'Bernab\'e F. Perandones'

_publ_section_title
;
 Base-Promoted Tautomerization of Imidazole Ligands to N-Heterocyclic
 Carbenes and Subsequent Transmetalation Reaction
;
_journal_name_full 'Journal of the American Chemical Society'
_journal_page_first 9298
_journal_page_last 9299
_journal_paper_doi 10.1021/ja073144n
_journal_volume 129
_journal_year 2007
_chemical_compound_source 'synthesis as described'
_chemical_formula_moiety 'C40 H30 Au Mn N4 O3 P, F6 P, C H2 Cl2'
_chemical_formula_sum 'C41 H32 Au Cl2 F6 Mn N4 O3 P2'
_chemical_formula_weight 1127.45
_chemical_name_systematic
;
 ?
;
_space_group_IT_number 2
_symmetry_cell_setting triclinic
_symmetry_Int_Tables_number 2
_symmetry_space_group_name_Hall '-P 1'
_symmetry_space_group_name_H-M 'P -1'
_atom_sites_solution_hydrogens geom
_atom_sites_solution_primary direct
_atom_sites_solution_secondary difmap
_audit_conform_dict_location ftp://ftp.iucr.org/pub/cif_core.dic
_audit_conform_dict_name cif_core.dic
_audit_conform_dict_version 2.3
_audit_creation_date 2007-06-13T13:26:54-00:00
_audit_creation_method 'WinGX routine CIF_UPDATE'
_cell_angle_alpha 95.881(1)
_cell_angle_beta 103.728(1)
_cell_angle_gamma 112.324(1)
_cell_formula_units_Z 2
_cell_length_a 10.9629(2)
_cell_length_b 11.2933(2)
_cell_length_c 18.6298(4)
_cell_measurement_reflns_used 9969
_cell_measurement_temperature 100(2)
_cell_measurement_theta_max 28.08
_cell_measurement_theta_min 2.21
_cell_measurement_wavelength 0.71073
_cell_volume 2024.52(7)
_computing_cell_refinement 'Bruker SAINT'
_computing_data_collection 'Bruker SMART'
_computing_data_reduction 'Bruker XPREP'
_computing_molecular_graphics 'Ortep-3 for Windows (Farrugia, 1997)'
_computing_publication_material 'WinGX publication routines (Farrugia, 1999)'
_computing_structure_refinement 'SHELXL-97 (Sheldrick, 1997)'
_computing_structure_solution 'SIR97 (Giacovazzo et al, 1997)'
_diffrn_ambient_temperature 100(2)
_diffrn_measured_fraction_theta_full 0.993
_diffrn_measured_fraction_theta_max 0.993
_diffrn_measurement_device 'four-circle diffractometer'
_diffrn_measurement_device_type 'BRUKER APPEX-II CCD'
_diffrn_measurement_method 'omega and phi scans'
_diffrn_radiation_monochromator graphite
_diffrn_radiation_probe x-ray
_diffrn_radiation_source 'fine-focus sealed tube'
_diffrn_radiation_type MoK\a
_diffrn_radiation_wavelength 0.7107
_diffrn_reflns_av_R_equivalents 0.0579
_diffrn_reflns_av_unetI/netI 0.0361
_diffrn_reflns_limit_h_max 14
_diffrn_reflns_limit_h_min -14
_diffrn_reflns_limit_k_max 15
_diffrn_reflns_limit_k_min -15
_diffrn_reflns_limit_l_max 24
_diffrn_reflns_limit_l_min 0
_diffrn_reflns_number 74126
_diffrn_reflns_theta_full 28.37
_diffrn_reflns_theta_max 28.37
_diffrn_reflns_theta_min 2
_exptl_absorpt_coefficient_mu 4.216
_exptl_absorpt_correction_T_max 0.714
_exptl_absorpt_correction_T_min 0.521
_exptl_absorpt_correction_type multi-scan
_exptl_absorpt_process_details 'BRUKER SADABS'
_exptl_crystal_colour yellow
_exptl_crystal_density_diffrn 1.85
_exptl_crystal_description prism
_exptl_crystal_F_000 1104
_exptl_crystal_size_max 0.23
_exptl_crystal_size_mid 0.08
_exptl_crystal_size_min 0.08
_refine_diff_density_max 1.621
_refine_diff_density_min -1.843
_refine_diff_density_rms 0.143
_refine_ls_extinction_method none
_refine_ls_goodness_of_fit_ref 1.058
_refine_ls_hydrogen_treatment constr
_refine_ls_matrix_type full
_refine_ls_number_parameters 541
_refine_ls_number_reflns 10064
_refine_ls_number_restraints 0
_refine_ls_restrained_S_all 1.058
_refine_ls_R_factor_all 0.0377
_refine_ls_R_factor_gt 0.0327
_refine_ls_shift/su_max 0.002
_refine_ls_shift/su_mean 0
_refine_ls_structure_factor_coef Fsqd
_refine_ls_weighting_details 'calc w=1/[\s^2^(Fo^2^)+(0.0318P)^2^+7.0127P] where P=(Fo^2^+2Fc^2^)/3'
_refine_ls_weighting_scheme calc
_refine_ls_wR_factor_gt 0.075
_refine_ls_wR_factor_ref 0.0769
_reflns_number_gt 9168
_reflns_number_total 10064
_reflns_threshold_expression >2sigma(I)
_cod_data_source_file ja073144nsi20070614_010725.cif
_cod_data_source_block jv06bk1n
_cod_original_cell_volume 2024.51(7)
_cod_database_code 4109745

loop_
_symmetry_equiv_pos_as_xyz
'x, y, z'
'-x, -y, -z'

loop_
_atom_site_label
_atom_site_type_symbol
_atom_site_fract_x
_atom_site_fract_y
_atom_site_fract_z
_atom_site_U_iso_or_equiv
_atom_site_adp_type
_atom_site_occupancy
_atom_site_symmetry_multiplicity
_atom_site_calc_flag
_atom_site_refinement_flags
Au1 Au 0.426258(14) 0.140250(14) 0.745075(8) 0.01085(4) Uani 1 1 d .
C2 C 0.3605(4) -0.0385(4) 0.7728(2) 0.0123(7) Uani 1 1 d .
N3 N 0.2641(3) -0.0940(3) 0.80634(17) 0.0113(6) Uani 1 1 d .
C4 C 0.2490(4) -0.2211(4) 0.8064(2) 0.0151(7) Uani 1 1 d .
H4 H 0.1866 -0.2823 0.8266 0.018 Uiso 1 1 calc R
C5 C 0.3368(4) -0.2449(4) 0.7731(2) 0.0150(7) Uani 1 1 d .
H5 H 0.3471 -0.3246 0.7653 0.018 Uiso 1 1 calc R
N6 N 0.4082(3) -0.1304(3) 0.75287(17) 0.0119(6) Uani 1 1 d .
C7 C 0.5083(4) -0.1159(4) 0.7132(2) 0.0144(7) Uani 1 1 d .
C8 C 0.4768(4) -0.2132(4) 0.6514(2) 0.0208(8) Uani 1 1 d .
H8 H 0.3897 -0.2868 0.6352 0.025 Uiso 1 1 calc R
C9 C 0.5738(5) -0.2021(5) 0.6132(3) 0.0287(10) Uani 1 1 d .
H9 H 0.5528 -0.2686 0.5708 0.034 Uiso 1 1 calc R
C10 C 0.7000(5) -0.0959(5) 0.6363(3) 0.0258(9) Uani 1 1 d .
H10 H 0.766 -0.0897 0.6101 0.031 Uiso 1 1 calc R
C11 C 0.7313(4) 0.0022(4) 0.6978(2) 0.0226(9) Uani 1 1 d .
H11 H 0.818 0.0762 0.7132 0.027 Uiso 1 1 calc R
C12 C 0.6359(4) -0.0079(4) 0.7367(2) 0.0173(8) Uani 1 1 d .
H12 H 0.6574 0.0585 0.7793 0.021 Uiso 1 1 calc R
Mn13 Mn 0.13039(5) -0.02750(5) 0.84206(3) 0.01071(11) Uani 1 1 d .
C14 C 0.0918(4) 0.0319(4) 0.7564(2) 0.0143(7) Uani 1 1 d .
O15 O 0.0635(3) 0.0643(3) 0.70082(16) 0.0204(6) Uani 1 1 d .
C16 C -0.0128(4) -0.1807(4) 0.7903(2) 0.0151(7) Uani 1 1 d .
O17 O -0.1053(3) -0.2736(3) 0.75430(18) 0.0267(7) Uani 1 1 d .
N18 N 0.2959(3) 0.1408(3) 0.90284(17) 0.0117(6) Uani 1 1 d .
C19 C 0.3365(4) 0.2557(4) 0.8811(2) 0.0134(7) Uani 1 1 d .
H19 H 0.2814 0.2628 0.8354 0.016 Uiso 1 1 calc R
C20 C 0.4559(4) 0.3645(4) 0.9227(2) 0.0144(7) Uani 1 1 d .
H20 H 0.4816 0.4446 0.9058 0.017 Uiso 1 1 calc R
C21 C 0.5369(4) 0.3550(4) 0.9889(2) 0.0159(8) Uani 1 1 d .
H21 H 0.6209 0.4271 1.0174 0.019 Uiso 1 1 calc R
C22 C 0.4933(4) 0.2379(4) 1.0134(2) 0.0146(7) Uani 1 1 d .
H22 H 0.5455 0.2298 1.0597 0.018 Uiso 1 1 calc R
C23 C 0.3731(4) 0.1333(4) 0.9694(2) 0.0123(7) Uani 1 1 d .
C24 C 0.3144(4) 0.0046(4) 0.9901(2) 0.0129(7) Uani 1 1 d .
C25 C 0.3772(4) -0.0251(4) 1.0557(2) 0.0151(7) Uani 1 1 d .
H25 H 0.4623 0.0378 1.0899 0.018 Uiso 1 1 calc R
C26 C 0.3132(4) -0.1478(4) 1.0702(2) 0.0179(8) Uani 1 1 d .
H26 H 0.3549 -0.1707 1.1141 0.021 Uiso 1 1 calc R
C27 C 0.1878(4) -0.2373(4) 1.0202(2) 0.0171(8) Uani 1 1 d .
H27 H 0.141 -0.321 1.03 0.021 Uiso 1 1 calc R
C28 C 0.1324(4) -0.2017(4) 0.9555(2) 0.0155(7) Uani 1 1 d .
H28 H 0.0473 -0.2633 0.9207 0.019 Uiso 1 1 calc R
N29 N 0.1944(3) -0.0833(3) 0.93998(18) 0.0133(6) Uani 1 1 d .
C30 C 0.0087(4) 0.0162(4) 0.8776(2) 0.0151(7) Uani 1 1 d .
O31 O -0.0722(3) 0.0354(3) 0.89998(19) 0.0259(7) Uani 1 1 d .
P32 P 0.51174(10) 0.33220(9) 0.70599(5) 0.01133(18) Uani 1 1 d .
C33 C 0.3815(4) 0.3727(4) 0.6473(2) 0.0140(7) Uani 1 1 d .
C34 C 0.3891(4) 0.4080(4) 0.5788(2) 0.0190(8) Uani 1 1 d .
H34 H 0.4628 0.4088 0.56 0.023 Uiso 1 1 calc R
C35 C 0.2888(5) 0.4421(5) 0.5376(2) 0.0245(9) Uani 1 1 d .
H35 H 0.2931 0.4646 0.4903 0.029 Uiso 1 1 calc R
C36 C 0.1826(4) 0.4433(4) 0.5652(2) 0.0229(9) Uani 1 1 d .
H36 H 0.1158 0.4692 0.5375 0.027 Uiso 1 1 calc R
C37 C 0.1738(4) 0.4070(4) 0.6330(2) 0.0222(9) Uani 1 1 d .
H37 H 0.1002 0.4068 0.6517 0.027 Uiso 1 1 calc R
C38 C 0.2722(4) 0.3711(4) 0.6737(2) 0.0185(8) Uani 1 1 d .
H38 H 0.2653 0.345 0.72 0.022 Uiso 1 1 calc R
C39 C 0.6132(4) 0.4756(4) 0.7827(2) 0.0125(7) Uani 1 1 d .
C40 C 0.5936(4) 0.5907(4) 0.7844(2) 0.0156(7) Uani 1 1 d .
H40 H 0.5312 0.5993 0.7424 0.019 Uiso 1 1 calc R
C41 C 0.6655(4) 0.6931(4) 0.8480(2) 0.0209(8) Uani 1 1 d .
H41 H 0.6519 0.7714 0.8492 0.025 Uiso 1 1 calc R
C42 C 0.7569(4) 0.6808(4) 0.9093(2) 0.0190(8) Uani 1 1 d .
H42 H 0.8039 0.7496 0.9531 0.023 Uiso 1 1 calc R
C43 C 0.7797(4) 0.5681(4) 0.9065(2) 0.0173(8) Uani 1 1 d .
H43 H 0.8444 0.5609 0.948 0.021 Uiso 1 1 calc R
C44 C 0.7094(4) 0.4666(4) 0.8441(2) 0.0147(7) Uani 1 1 d .
H44 H 0.726 0.3899 0.8426 0.018 Uiso 1 1 calc R
C45 C 0.6208(4) 0.3199(4) 0.6487(2) 0.0130(7) Uani 1 1 d .
C46 C 0.5798(4) 0.2011(4) 0.5992(2) 0.0222(9) Uani 1 1 d .
H46 H 0.4972 0.1284 0.5966 0.027 Uiso 1 1 calc R
C47 C 0.6593(5) 0.1893(4) 0.5540(3) 0.0268(10) Uani 1 1 d .
H47 H 0.6304 0.1091 0.5193 0.032 Uiso 1 1 calc R
C48 C 0.7814(4) 0.2944(5) 0.5591(2) 0.0229(9) Uani 1 1 d .
H48 H 0.8359 0.286 0.5277 0.027 Uiso 1 1 calc R
C49 C 0.8242(4) 0.4106(4) 0.6091(2) 0.0206(8) Uani 1 1 d .
H49 H 0.909 0.4816 0.6129 0.025 Uiso 1 1 calc R
C50 C 0.7437(4) 0.4249(4) 0.6544(2) 0.0164(8) Uani 1 1 d .
H50 H 0.7728 0.5055 0.6886 0.02 Uiso 1 1 calc R
C1W C 0.9596(7) 0.1279(6) 0.4461(3) 0.0488(15) Uani 1 1 d .
H11W H 1.0167 0.0934 0.4244 0.059 Uiso 1 1 calc R
H12W H 1.0169 0.1821 0.4972 0.059 Uiso 1 1 calc R
Cl2W Cl 0.81781(17) -0.00244(17) 0.45381(9) 0.0526(4) Uani 1 1 d .
Cl3W Cl 0.91050(16) 0.22732(15) 0.38851(8) 0.0482(3) Uani 1 1 d .
P1W P 0.05356(11) 0.39786(10) 0.84346(6) 0.0166(2) Uani 1 1 d .
F2W F -0.1045(3) 0.2989(3) 0.82908(15) 0.0268(6) Uani 1 1 d .
F3W F 0.1031(3) 0.3203(3) 0.90291(15) 0.0295(6) Uani 1 1 d .
F4W F 0.0626(3) 0.3039(3) 0.77695(15) 0.0337(7) Uani 1 1 d .
F5W F 0.2122(3) 0.4959(3) 0.85760(17) 0.0361(7) Uani 1 1 d .
F6W F 0.0058(3) 0.4773(3) 0.78589(17) 0.0367(7) Uani 1 1 d .
F7W F 0.0438(3) 0.4894(3) 0.91182(17) 0.0409(8) Uani 1 1 d .

loop_
_atom_site_aniso_label
_atom_site_aniso_U_11
_atom_site_aniso_U_22
_atom_site_aniso_U_33
_atom_site_aniso_U_23
_atom_site_aniso_U_13
_atom_site_aniso_U_12
Au1 0.01026(7) 0.00975(7) 0.01393(7) 0.00406(5) 0.00489(5) 0.00452(5)
C2 0.0141(17) 0.0111(17) 0.0132(17) 0.0043(14) 0.0032(14) 0.0070(14)
N3 0.0133(15) 0.0078(14) 0.0138(14) 0.0028(12) 0.0036(12) 0.0055(12)
C4 0.0172(18) 0.0123(18) 0.0163(18) 0.0058(14) 0.0059(15) 0.0057(15)
C5 0.0158(18) 0.0108(17) 0.0202(19) 0.0053(15) 0.0057(15) 0.0066(15)
N6 0.0110(14) 0.0110(15) 0.0148(15) 0.0028(12) 0.0041(12) 0.0055(12)
C7 0.0140(17) 0.0183(19) 0.0162(18) 0.0078(15) 0.0048(14) 0.0111(15)
C8 0.020(2) 0.019(2) 0.023(2) 0.0007(16) 0.0079(17) 0.0082(17)
C9 0.032(2) 0.034(3) 0.025(2) 0.0018(19) 0.015(2) 0.017(2)
C10 0.022(2) 0.037(3) 0.028(2) 0.007(2) 0.0156(18) 0.016(2)
C11 0.0157(19) 0.027(2) 0.027(2) 0.0066(18) 0.0086(17) 0.0095(17)
C12 0.0163(18) 0.0176(19) 0.0197(19) 0.0032(15) 0.0054(15) 0.0089(16)
Mn13 0.0089(2) 0.0101(3) 0.0137(3) 0.0031(2) 0.0038(2) 0.0041(2)
C14 0.0119(17) 0.0111(17) 0.0201(19) -0.0004(15) 0.0059(15) 0.0052(14)
O15 0.0197(14) 0.0241(15) 0.0191(14) 0.0092(12) 0.0043(12) 0.0109(13)
C16 0.0124(17) 0.0153(18) 0.0213(19) 0.0050(15) 0.0080(15) 0.0075(15)
O17 0.0186(15) 0.0188(15) 0.0322(17) -0.0027(13) 0.0053(13) 0.0003(13)
N18 0.0106(14) 0.0123(15) 0.0153(15) 0.0022(12) 0.0068(12) 0.0066(12)
C19 0.0152(18) 0.0149(18) 0.0143(17) 0.0029(14) 0.0069(14) 0.0092(15)
C20 0.0173(18) 0.0086(17) 0.0193(18) 0.0044(14) 0.0097(15) 0.0048(15)
C21 0.0137(18) 0.0133(18) 0.0196(19) -0.0012(15) 0.0075(15) 0.0041(15)
C22 0.0138(17) 0.0172(19) 0.0139(17) 0.0031(15) 0.0040(14) 0.0077(15)
C23 0.0139(17) 0.0138(17) 0.0137(17) 0.0018(14) 0.0060(14) 0.0096(15)
C24 0.0128(17) 0.0139(17) 0.0150(17) 0.0009(14) 0.0067(14) 0.0077(14)
C25 0.0163(18) 0.0179(19) 0.0127(17) 0.0017(14) 0.0045(14) 0.0093(15)
C26 0.025(2) 0.019(2) 0.0180(19) 0.0070(15) 0.0112(16) 0.0142(17)
C27 0.023(2) 0.0155(19) 0.0192(19) 0.0080(15) 0.0135(16) 0.0097(16)
C28 0.0171(18) 0.0141(18) 0.0186(18) 0.0062(15) 0.0100(15) 0.0067(15)
N29 0.0144(15) 0.0125(15) 0.0172(15) 0.0055(12) 0.0084(13) 0.0071(13)
C30 0.0129(17) 0.0125(18) 0.0175(18) 0.0036(14) 0.0022(14) 0.0042(15)
O31 0.0208(15) 0.0252(16) 0.0373(18) 0.0047(14) 0.0148(14) 0.0124(13)
P32 0.0113(4) 0.0103(4) 0.0140(4) 0.0044(3) 0.0051(3) 0.0049(4)
C33 0.0122(17) 0.0130(17) 0.0157(18) 0.0022(14) 0.0038(14) 0.0046(14)
C34 0.022(2) 0.022(2) 0.0163(19) 0.0069(16) 0.0064(16) 0.0117(17)
C35 0.025(2) 0.032(2) 0.018(2) 0.0105(18) 0.0036(17) 0.015(2)
C36 0.0167(19) 0.024(2) 0.026(2) 0.0076(18) 0.0000(17) 0.0101(17)
C37 0.0132(19) 0.028(2) 0.027(2) 0.0066(18) 0.0049(16) 0.0106(17)
C38 0.0163(19) 0.023(2) 0.0202(19) 0.0109(16) 0.0077(16) 0.0095(17)
C39 0.0110(16) 0.0133(17) 0.0140(17) 0.0040(14) 0.0068(14) 0.0037(14)
C40 0.0130(17) 0.0157(18) 0.0172(18) 0.0029(15) 0.0024(14) 0.0065(15)
C41 0.020(2) 0.0163(19) 0.028(2) 0.0009(17) 0.0087(17) 0.0094(17)
C42 0.0143(18) 0.018(2) 0.021(2) -0.0009(16) 0.0067(16) 0.0045(16)
C43 0.0096(17) 0.022(2) 0.0167(18) 0.0055(16) 0.0017(14) 0.0037(15)
C44 0.0127(17) 0.0135(18) 0.0203(19) 0.0082(15) 0.0063(15) 0.0059(15)
C45 0.0120(17) 0.0158(18) 0.0148(17) 0.0073(14) 0.0060(14) 0.0075(15)
C46 0.022(2) 0.0159(19) 0.025(2) -0.0015(16) 0.0124(17) 0.0030(17)
C47 0.030(2) 0.021(2) 0.026(2) -0.0028(18) 0.0123(19) 0.0073(19)
C48 0.022(2) 0.033(2) 0.022(2) 0.0105(18) 0.0126(17) 0.0162(19)
C49 0.0168(19) 0.026(2) 0.023(2) 0.0091(17) 0.0104(16) 0.0095(17)
C50 0.0149(18) 0.0165(19) 0.0180(18) 0.0032(15) 0.0058(15) 0.0065(15)
C1W 0.057(4) 0.052(4) 0.037(3) 0.004(3) 0.012(3) 0.024(3)
Cl2W 0.0475(8) 0.0550(9) 0.0527(9) 0.0123(7) 0.0177(7) 0.0168(7)
Cl3W 0.0485(8) 0.0487(8) 0.0374(7) 0.0018(6) 0.0076(6) 0.0149(7)
P1W 0.0185(5) 0.0143(5) 0.0168(5) 0.0036(4) 0.0033(4) 0.0078(4)
F2W 0.0203(13) 0.0259(14) 0.0363(15) 0.0074(11) 0.0138(11) 0.0086(11)
F3W 0.0377(15) 0.0337(15) 0.0301(14) 0.0187(12) 0.0134(12) 0.0238(13)
F4W 0.0292(15) 0.0411(17) 0.0282(14) -0.0037(12) 0.0137(12) 0.0119(13)
F5W 0.0180(13) 0.0295(15) 0.0441(17) 0.0154(13) -0.0043(12) -0.0013(11)
F6W 0.0280(14) 0.0317(15) 0.0416(17) 0.0230(13) -0.0041(12) 0.0081(12)
F7W 0.0500(19) 0.0372(17) 0.0329(16) -0.0129(13) -0.0005(14) 0.0284(15)

loop_
_atom_type_symbol
_atom_type_description
_atom_type_scat_dispersion_real
_atom_type_scat_dispersion_imag
_atom_type_scat_source
C C 0.0033 0.0016 'International Tables Vol C Tables 4.2.6.8 and 6.1.1.4'
H H 0 0 'International Tables Vol C Tables 4.2.6.8 and 6.1.1.4'
N N 0.0061 0.0033 'International Tables Vol C Tables 4.2.6.8 and 6.1.1.4'
O O 0.0106 0.006 'International Tables Vol C Tables 4.2.6.8 and 6.1.1.4'
P P 0.1023 0.0942 'International Tables Vol C Tables 4.2.6.8 and 6.1.1.4'
Cl Cl 0.1484 0.1585 'International Tables Vol C Tables 4.2.6.8 and 6.1.1.4'
Mn Mn 0.3368 0.7283 'International Tables Vol C Tables 4.2.6.8 and 6.1.1.4'
Au Au -2.0133 8.8022 'International Tables Vol C Tables 4.2.6.8 and 6.1.1.4'
B B 0.0013 0.0007 'International Tables Vol C Tables 4.2.6.8 and 6.1.1.4'
F F 0.0171 0.0103 'International Tables Vol C Tables 4.2.6.8 and 6.1.1.4'

loop_
_geom_angle_atom_site_label_1
_geom_angle_atom_site_label_2
_geom_angle_atom_site_label_3
_geom_angle
C2 Au1 P32 173.66(11)
N3 C2 N6 107.3(3)
N3 C2 Au1 130.5(3)
N6 C2 Au1 122.1(3)
C2 N3 C4 108.2(3)
C2 N3 Mn13 130.8(2)
C4 N3 Mn13 120.5(2)
C5 C4 N3 109.3(3)
C5 C4 H4 125.3
N3 C4 H4 125.3
C4 C5 N6 106.2(3)
C4 C5 H5 126.9
N6 C5 H5 126.9
C5 N6 C2 108.9(3)
C5 N6 C7 123.9(3)
C2 N6 C7 127.1(3)
C8 C7 C12 120.3(4)
C8 C7 N6 118.6(3)
C12 C7 N6 121.1(3)
C7 C8 C9 119.3(4)
C7 C8 H8 120.3
C9 C8 H8 120.3
C10 C9 C8 120.7(4)
C10 C9 H9 119.7
C8 C9 H9 119.7
C9 C10 C11 120.1(4)
C9 C10 H10 119.9
C11 C10 H10 119.9
C12 C11 C10 119.9(4)
C12 C11 H11 120.1
C10 C11 H11 120.1
C11 C12 C7 119.7(4)
C11 C12 H12 120.1
C7 C12 H12 120.1
C16 Mn13 C14 85.48(17)
C16 Mn13 C30 87.81(17)
C14 Mn13 C30 92.55(17)
C16 Mn13 N18 177.53(16)
C14 Mn13 N18 96.58(15)
C30 Mn13 N18 93.45(15)
C16 Mn13 N29 99.11(16)
C14 Mn13 N29 174.24(15)
C30 Mn13 N29 91.12(15)
N18 Mn13 N29 78.76(13)
C16 Mn13 N3 89.22(15)
C14 Mn13 N3 92.17(14)
C30 Mn13 N3 174.20(15)
N18 Mn13 N3 89.35(12)
N29 Mn13 N3 84.44(12)
O15 C14 Mn13 177.2(4)
O17 C16 Mn13 175.9(4)
C19 N18 C23 118.1(3)
C19 N18 Mn13 125.4(3)
C23 N18 Mn13 116.5(2)
N18 C19 C20 122.5(4)
N18 C19 H19 118.7
C20 C19 H19 118.7
C21 C20 C19 119.1(4)
C21 C20 H20 120.4
C19 C20 H20 120.4
C20 C21 C22 118.8(4)
C20 C21 H21 120.6
C22 C21 H21 120.6
C23 C22 C21 119.2(4)
C23 C22 H22 120.4
C21 C22 H22 120.4
N18 C23 C22 122.2(3)
N18 C23 C24 113.6(3)
C22 C23 C24 124.2(3)
N29 C24 C25 122.0(4)
N29 C24 C23 114.7(3)
C25 C24 C23 123.3(3)
C26 C25 C24 118.7(4)
C26 C25 H25 120.6
C24 C25 H25 120.6
C25 C26 C27 119.7(4)
C25 C26 H26 120.2
C27 C26 H26 120.2
C28 C27 C26 118.4(4)
C28 C27 H27 120.8
C26 C27 H27 120.8
N29 C28 C27 122.7(4)
N29 C28 H28 118.7
C27 C28 H28 118.7
C28 N29 C24 118.5(3)
C28 N29 Mn13 125.6(3)
C24 N29 Mn13 115.8(2)
O31 C30 Mn13 175.6(3)
C45 P32 C33 105.93(17)
C45 P32 C39 108.07(17)
C33 P32 C39 104.68(17)
C45 P32 Au1 108.77(13)
C33 P32 Au1 114.74(13)
C39 P32 Au1 114.15(12)
C34 C33 C38 119.4(4)
C34 C33 P32 122.5(3)
C38 C33 P32 118.1(3)
C35 C34 C33 119.8(4)
C35 C34 H34 120.1
C33 C34 H34 120.1
C36 C35 C34 120.4(4)
C36 C35 H35 119.8
C34 C35 H35 119.8
C37 C36 C35 120.0(4)
C37 C36 H36 120
C35 C36 H36 120
C36 C37 C38 119.8(4)
C36 C37 H37 120.1
C38 C37 H37 120.1
C37 C38 C33 120.5(4)
C37 C38 H38 119.7
C33 C38 H38 119.7
C40 C39 C44 119.2(4)
C40 C39 P32 122.6(3)
C44 C39 P32 118.2(3)
C41 C40 C39 119.9(4)
C41 C40 H40 120
C39 C40 H40 120
C42 C41 C40 120.1(4)
C42 C41 H41 120
C40 C41 H41 120
C43 C42 C41 119.9(4)
C43 C42 H42 120
C41 C42 H42 120
C44 C43 C42 120.4(4)
C44 C43 H43 119.8
C42 C43 H43 119.8
C43 C44 C39 120.4(4)
C43 C44 H44 119.8
C39 C44 H44 119.8
C50 C45 C46 120.1(4)
C50 C45 P32 121.4(3)
C46 C45 P32 118.5(3)
C47 C46 C45 119.9(4)
C47 C46 H46 120.1
C45 C46 H46 120.1
C46 C47 C48 120.0(4)
C46 C47 H47 120
C48 C47 H47 120
C49 C48 C47 120.4(4)
C49 C48 H48 119.8
C47 C48 H48 119.8
C48 C49 C50 120.3(4)
C48 C49 H49 119.8
C50 C49 H49 119.8
C45 C50 C49 119.2(4)
C45 C50 H50 120.4
C49 C50 H50 120.4
Cl2W C1W Cl3W 112.2(4)
Cl2W C1W H11W 109.2
Cl3W C1W H11W 109.2
Cl2W C1W H12W 109.2
Cl3W C1W H12W 109.2
H11W C1W H12W 107.9
F6W P1W F4W 91.16(17)
F6W P1W F3W 178.84(17)
F4W P1W F3W 89.87(16)
F6W P1W F2W 90.28(15)
F4W P1W F2W 89.64(15)
F3W P1W F2W 90.26(15)
F6W P1W F5W 90.01(15)
F4W P1W F5W 89.88(17)
F3W P1W F5W 89.46(15)
F2W P1W F5W 179.45(17)
F6W P1W F7W 90.29(17)
F4W P1W F7W 178.41(18)
F3W P1W F7W 88.69(16)
F2W P1W F7W 89.69(16)
F5W P1W F7W 90.78(18)

loop_
_geom_bond_atom_site_label_1
_geom_bond_atom_site_label_2
_geom_bond_distance
Au1 C2 2.036(4)
Au1 P32 2.2829(9)
C2 N3 1.339(5)
C2 N6 1.383(5)
N3 C4 1.381(5)
N3 Mn13 2.087(3)
C4 C5 1.352(5)
C4 H4 0.95
C5 N6 1.378(5)
C5 H5 0.95
N6 C7 1.432(5)
C7 C8 1.385(6)
C7 C12 1.392(6)
C8 C9 1.388(6)
C8 H8 0.95
C9 C10 1.374(7)
C9 H9 0.95
C10 C11 1.386(6)
C10 H10 0.95
C11 C12 1.386(6)
C11 H11 0.95
C12 H12 0.95
Mn13 C16 1.807(4)
Mn13 C14 1.814(4)
Mn13 C30 1.820(4)
Mn13 N18 2.037(3)
Mn13 N29 2.045(3)
C14 O15 1.146(5)
C16 O17 1.141(5)
N18 C19 1.342(5)
N18 C23 1.355(5)
C19 C20 1.388(5)
C19 H19 0.95
C20 C21 1.379(6)
C20 H20 0.95
C21 C22 1.389(5)
C21 H21 0.95
C22 C23 1.382(5)
C22 H22 0.95
C23 C24 1.483(5)
C24 N29 1.351(5)
C24 C25 1.392(5)
C25 C26 1.383(6)
C25 H25 0.95
C26 C27 1.386(6)
C26 H26 0.95
C27 C28 1.385(5)
C27 H27 0.95
C28 N29 1.347(5)
C28 H28 0.95
C30 O31 1.145(5)
P32 C45 1.813(4)
P32 C33 1.817(4)
P32 C39 1.818(4)
C33 C34 1.388(5)
C33 C38 1.394(5)
C34 C35 1.388(6)
C34 H34 0.95
C35 C36 1.384(6)
C35 H35 0.95
C36 C37 1.381(6)
C36 H36 0.95
C37 C38 1.383(6)
C37 H37 0.95
C38 H38 0.95
C39 C40 1.395(5)
C39 C44 1.401(5)
C40 C41 1.394(6)
C40 H40 0.95
C41 C42 1.387(6)
C41 H41 0.95
C42 C43 1.386(6)
C42 H42 0.95
C43 C44 1.375(6)
C43 H43 0.95
C44 H44 0.95
C45 C50 1.388(5)
C45 C46 1.395(6)
C46 C47 1.379(6)
C46 H46 0.95
C47 C48 1.386(6)
C47 H47 0.95
C48 C49 1.372(6)
C48 H48 0.95
C49 C50 1.396(5)
C49 H49 0.95
C50 H50 0.95
C1W Cl2W 1.736(7)
C1W Cl3W 1.770(7)
C1W H11W 0.99
C1W H12W 0.99
P1W F6W 1.587(3)
P1W F4W 1.593(3)
P1W F3W 1.601(3)
P1W F2W 1.603(3)
P1W F5W 1.606(3)
P1W F7W 1.606(3)

loop_
_geom_torsion_atom_site_label_1
_geom_torsion_atom_site_label_2
_geom_torsion_atom_site_label_3
_geom_torsion_atom_site_label_4
_geom_torsion
N6 C2 N3 C4 -1.1(4)
Au1 C2 N3 C4 174.6(3)
N6 C2 N3 Mn13 -172.9(2)
Au1 C2 N3 Mn13 2.9(5)
C2 N3 C4 C5 0.4(4)
Mn13 N3 C4 C5 173.1(3)
N3 C4 C5 N6 0.6(4)
C4 C5 N6 C2 -1.3(4)
C4 C5 N6 C7 -177.6(3)
N3 C2 N6 C5 1.5(4)
Au1 C2 N6 C5 -174.7(3)
N3 C2 N6 C7 177.6(3)
Au1 C2 N6 C7 1.4(5)
C5 N6 C7 C8 45.5(5)
C2 N6 C7 C8 -130.1(4)
C5 N6 C7 C12 -133.4(4)
C2 N6 C7 C12 51.0(5)
C12 C7 C8 C9 0.2(6)
N6 C7 C8 C9 -178.7(4)
C7 C8 C9 C10 0.0(7)
C8 C9 C10 C11 -0.6(7)
C9 C10 C11 C12 1.0(7)
C10 C11 C12 C7 -0.8(6)
C8 C7 C12 C11 0.2(6)
N6 C7 C12 C11 179.1(4)
C2 N3 Mn13 C16 128.3(3)
C4 N3 Mn13 C16 -42.6(3)
C2 N3 Mn13 C14 42.8(3)
C4 N3 Mn13 C14 -128.1(3)
C2 N3 Mn13 N18 -53.7(3)
C4 N3 Mn13 N18 135.4(3)
C2 N3 Mn13 N29 -132.5(3)
C4 N3 Mn13 N29 56.6(3)
C14 Mn13 N18 C19 7.9(3)
C30 Mn13 N18 C19 -85.1(3)
N29 Mn13 N18 C19 -175.5(3)
N3 Mn13 N18 C19 100.0(3)
C14 Mn13 N18 C23 -169.7(3)
C30 Mn13 N18 C23 97.4(3)
N29 Mn13 N18 C23 6.9(3)
N3 Mn13 N18 C23 -77.5(3)
C23 N18 C19 C20 2.1(5)
Mn13 N18 C19 C20 -175.4(3)
N18 C19 C20 C21 0.3(6)
C19 C20 C21 C22 -2.5(5)
C20 C21 C22 C23 2.3(5)
C19 N18 C23 C22 -2.3(5)
Mn13 N18 C23 C22 175.4(3)
C19 N18 C23 C24 176.5(3)
Mn13 N18 C23 C24 -5.7(4)
C21 C22 C23 N18 0.1(6)
C21 C22 C23 C24 -178.6(3)
N18 C23 C24 N29 -0.2(4)
C22 C23 C24 N29 178.6(3)
N18 C23 C24 C25 179.4(3)
C22 C23 C24 C25 -1.8(6)
N29 C24 C25 C26 -1.0(6)
C23 C24 C25 C26 179.4(3)
C24 C25 C26 C27 -1.0(6)
C25 C26 C27 C28 2.0(6)
C26 C27 C28 N29 -1.0(6)
C27 C28 N29 C24 -0.9(6)
C27 C28 N29 Mn13 174.1(3)
C25 C24 N29 C28 1.9(5)
C23 C24 N29 C28 -178.4(3)
C25 C24 N29 Mn13 -173.6(3)
C23 C24 N29 Mn13 6.0(4)
C16 Mn13 N29 C28 -3.4(3)
C30 Mn13 N29 C28 84.5(3)
N18 Mn13 N29 C28 177.8(3)
N3 Mn13 N29 C28 -91.7(3)
C16 Mn13 N29 C24 171.8(3)
C30 Mn13 N29 C24 -100.3(3)
N18 Mn13 N29 C24 -7.0(3)
N3 Mn13 N29 C24 83.5(3)
C45 P32 C33 C34 -10.0(4)
C39 P32 C33 C34 104.1(4)
Au1 P32 C33 C34 -130.0(3)
C45 P32 C33 C38 171.6(3)
C39 P32 C33 C38 -74.3(3)
Au1 P32 C33 C38 51.6(3)
C38 C33 C34 C35 0.5(6)
P32 C33 C34 C35 -177.9(3)
C33 C34 C35 C36 1.2(7)
C34 C35 C36 C37 -1.8(7)
C35 C36 C37 C38 0.9(7)
C36 C37 C38 C33 0.8(7)
C34 C33 C38 C37 -1.5(6)
P32 C33 C38 C37 177.0(3)
C45 P32 C39 C40 106.4(3)
C33 P32 C39 C40 -6.1(4)
Au1 P32 C39 C40 -132.4(3)
C45 P32 C39 C44 -77.1(3)
C33 P32 C39 C44 170.3(3)
Au1 P32 C39 C44 44.1(3)
C44 C39 C40 C41 -2.3(6)
P32 C39 C40 C41 174.1(3)
C39 C40 C41 C42 0.2(6)
C40 C41 C42 C43 1.8(6)
C41 C42 C43 C44 -1.8(6)
C42 C43 C44 C39 -0.4(6)
C40 C39 C44 C43 2.4(6)
P32 C39 C44 C43 -174.2(3)
C33 P32 C45 C50 95.9(3)
C39 P32 C45 C50 -15.8(4)
Au1 P32 C45 C50 -140.2(3)
C33 P32 C45 C46 -85.1(3)
C39 P32 C45 C46 163.2(3)
Au1 P32 C45 C46 38.7(3)
C50 C45 C46 C47 -2.1(6)
P32 C45 C46 C47 178.9(4)
C45 C46 C47 C48 1.5(7)
C46 C47 C48 C49 0.1(7)
C47 C48 C49 C50 -1.2(7)
C46 C45 C50 C49 1.0(6)
P32 C45 C50 C49 180.0(3)
C48 C49 C50 C45 0.7(6)
